data_7064249
loop_
_publ_author_name
'Liu, Xiaowei'
'Shao, Chukai'
'Yin, Hongquan'
'Liu, Kaixiang'
'Chen, Fu-Xue'

_publ_section_title
;
 Tandem electrophilic thiocyanation/cyclization of \a-alkynyl oximes for
 synthesis of 4-thiocyanatoisoxazoles
;
_journal_issue 6
_journal_name_full 'New Journal of Chemistry'
_journal_page_first 2589
_journal_page_last 2593
_journal_paper_doi 10.1039/D5NJ03863D
_journal_volume 50
_journal_year 2026
_chemical_formula_moiety 'C16 H9 Cl N2 O S'
_chemical_formula_sum 'C16 H9 Cl N2 O S'
_chemical_formula_weight 312.76
_space_group_crystal_system monoclinic
_space_group_IT_number 14
_space_group_name_Hall '-P 2ybc'
_space_group_name_H-M_alt 'P 1 21/c 1'
_atom_sites_solution_hydrogens geom
_atom_sites_solution_primary dual
_audit_creation_date 2025-07-19
_audit_creation_method
;
Olex2 1.5
(compiled 2025.07.13 svn.rb7424aed for OlexSys, GUI svn.r7308)
;
_audit_update_record
;
2025-09-10 deposited with the CCDC.	2025-11-18 downloaded from the CCDC.
;
_cell_angle_alpha 90
_cell_angle_beta 101.768(7)
_cell_angle_gamma 90
_cell_formula_units_Z 4
_cell_length_a 16.794(3)
_cell_length_b 11.032(2)
_cell_length_c 7.8875(17)
_cell_measurement_reflns_used 4066
_cell_measurement_temperature 293.00
_cell_measurement_theta_max 25.37
_cell_measurement_theta_min 2.22
_cell_volume 1430.6(5)
_computing_cell_refinement 'SAINT V8.41 (Bruker, 2024)'
_computing_data_collection 'APEX6 V2024.9-1 (Bruker, 2025)'
_computing_data_reduction 'SAINT V8.41 (Bruker, 2024)'
_computing_molecular_graphics 'Olex2 1.5 (Dolomanov et al., 2009)'
_computing_publication_material 'Olex2 1.5 (Dolomanov et al., 2009)'
_computing_structure_refinement 'SHELXL 2019/3 (Sheldrick, 2015)'
_computing_structure_solution 'SHELXT 2018/2 (Sheldrick, 2018)'
_diffrn_ambient_temperature 293.00
_diffrn_detector CPAD
_diffrn_detector_area_resol_mean 7.41
_diffrn_detector_type 'Bruker PHOTON II'
_diffrn_measured_fraction_theta_full 0.995
_diffrn_measured_fraction_theta_max 0.991
_diffrn_measurement_device 'four-circle diffractometer'
_diffrn_measurement_device_type 'Bruker D8 VENTURE TXS PHOTON II'
_diffrn_measurement_method '\w and \f shutterless scans'
_diffrn_measurement_specimen_support 'nylon loop'
_diffrn_radiation_monochromator 'Helios Multi-layer Optic'
_diffrn_radiation_probe x-ray
_diffrn_radiation_type MoK\a
_diffrn_radiation_wavelength 0.71073
_diffrn_reflns_av_R_equivalents 0.0401
_diffrn_reflns_av_unetI/netI 0.0362
_diffrn_reflns_Laue_measured_fraction_full 0.995
_diffrn_reflns_Laue_measured_fraction_max 0.991
_diffrn_reflns_limit_h_max 20
_diffrn_reflns_limit_h_min -20
_diffrn_reflns_limit_k_max 13
_diffrn_reflns_limit_k_min -12
_diffrn_reflns_limit_l_max 9
_diffrn_reflns_limit_l_min -8
_diffrn_reflns_number 9917
_diffrn_reflns_point_group_measured_fraction_full 0.995
_diffrn_reflns_point_group_measured_fraction_max 0.991
_diffrn_reflns_theta_full 25.242
_diffrn_reflns_theta_max 25.385
_diffrn_reflns_theta_min 2.478
_diffrn_source 'Turbo X-Ray Source (TXS)'
_diffrn_source_current 40.0
_diffrn_source_power 1.8
_diffrn_source_type 'Rotaing Anode'
_diffrn_source_voltage 45.0
_diffrn_standards_number 0
_exptl_absorpt_coefficient_mu 0.411
_exptl_absorpt_correction_T_max 0.7452
_exptl_absorpt_correction_T_min 0.6124
_exptl_absorpt_correction_type multi-scan
_exptl_absorpt_process_details
;
SADABS-2016/2 (Bruker,2016/2) was used for absorption correction.
wR2(int) was 0.1178 before and 0.0558 after correction.
The Ratio of minimum to maximum transmission is 0.8218.
The \l/2 correction factor is Not present.
;
_exptl_crystal_density_diffrn 1.452
_exptl_crystal_description block
_exptl_crystal_F_000 640
_exptl_crystal_size_max 0.12
_exptl_crystal_size_mid 0.1
_exptl_crystal_size_min 0.08
_refine_diff_density_max 0.224
_refine_diff_density_min -0.307
_refine_diff_density_rms 0.041
_refine_ls_extinction_method none
_refine_ls_goodness_of_fit_ref 1.052
_refine_ls_hydrogen_treatment constr
_refine_ls_matrix_type full
_refine_ls_number_parameters 190
_refine_ls_number_reflns 2619
_refine_ls_number_restraints 0
_refine_ls_restrained_S_all 1.052
_refine_ls_R_factor_all 0.0600
_refine_ls_R_factor_gt 0.0428
_refine_ls_shift/su_max 0.001
_refine_ls_shift/su_mean 0.000
_refine_ls_structure_factor_coef Fsqd
_refine_ls_weighting_details 'w=1/[\s^2^(Fo^2^)+(0.1000P)^2^] where P=(Fo^2^+2Fc^2^)/3'
_refine_ls_weighting_scheme calc
_refine_ls_wR_factor_gt 0.1330
_refine_ls_wR_factor_ref 0.1494
_reflns_Friedel_coverage 0.000
_reflns_number_gt 2060
_reflns_number_total 2619
_reflns_threshold_expression 'I > 2\s(I)'
_cod_data_source_file d5nj03863d2.cif
_cod_data_source_block a
_cod_depositor_comments
;
The following automatic conversions were performed:

data item '_diffrn_radiation_probe' value 'X-ray' was changed to
'x-ray' in accordance with the
/home/data/users/saulius/crontab/automatic-downloads/rss-feeds/RSC/lib/dictionaries/cif_core.dic
dictionary named 'cif_core.dic' version 2.4.2 last updated on
2011-04-26.

Automatic conversion script
Id: cif_fix_values 8170 2020-07-09 18:12:32Z antanas 
;
_cod_original_cell_volume 1430.7(5)
_cod_database_code 7064249
_shelx_shelxl_version_number 2019/3
_shelx_space_group_comment
;
The symmetry employed for this shelxl refinement is uniquely defined
by the following loop, which should always be used as a source of
symmetry information in preference to the above space-group names.
They are only intended as comments.
;
_shelx_estimated_absorpt_t_max 0.968
_shelx_estimated_absorpt_t_min 0.952
_olex2_refinement_description
;
1. Fixed Uiso
 At 1.2 times of:
  All C(H) groups
2.a Aromatic/amide H refined with riding coordinates:
 C1(H1), C2(H2), C3(H3), C4(H4), C5(H5), C11(H11), C12(H12), C13(H13), C14(H14)
;
_olex2_submission_special_instructions 'No special instructions were received'
_site XU

loop_
_space_group_symop_operation_xyz
'x, y, z'
'-x, y+1/2, -z+1/2'
'-x, -y, -z'
'x, -y-1/2, z-1/2'

loop_
_atom_site_label
_atom_site_type_symbol
_atom_site_fract_x
_atom_site_fract_y
_atom_site_fract_z
_atom_site_U_iso_or_equiv
_atom_site_adp_type
_atom_site_occupancy
_atom_site_site_symmetry_order
_atom_site_calc_flag
_atom_site_refinement_flags_posn
_atom_site_refinement_flags_adp
_atom_site_refinement_flags_occupancy
_atom_site_disorder_assembly
_atom_site_disorder_group
Cl1 Cl 0.84757(4) 0.45408(7) 0.83868(9) 0.0702(3) Uani 1 1 d . . . . .
S1 S 0.73533(4) 0.48013(7) 0.29408(8) 0.0581(3) Uani 1 1 d . . . . .
O1 O 0.65700(10) 0.71760(17) 0.5902(2) 0.0618(5) Uani 1 1 d . . . . .
N1 N 0.74157(12) 0.7248(2) 0.6570(3) 0.0635(6) Uani 1 1 d . . . . .
N2 N 0.76395(17) 0.2641(3) 0.4937(4) 0.0864(8) Uani 1 1 d . . . . .
C1 C 0.49873(14) 0.6953(2) 0.4274(3) 0.0569(6) Uani 1 1 d . . . . .
H1 H 0.515173 0.756888 0.507318 0.068 Uiso 1 1 calc R U . . .
C2 C 0.41769(16) 0.6826(3) 0.3521(4) 0.0654(7) Uani 1 1 d . . . . .
H2 H 0.379748 0.736310 0.380243 0.078 Uiso 1 1 calc R U . . .
C3 C 0.39250(15) 0.5908(3) 0.2353(4) 0.0640(7) Uani 1 1 d . . . . .
H3 H 0.337733 0.582356 0.184470 0.077 Uiso 1 1 calc R U . . .
C4 C 0.44850(16) 0.5121(3) 0.1946(4) 0.0658(8) Uani 1 1 d . . . . .
H4 H 0.431389 0.449907 0.116027 0.079 Uiso 1 1 calc R U . . .
C5 C 0.53008(15) 0.5234(2) 0.2680(3) 0.0569(7) Uani 1 1 d . . . . .
H5 H 0.567402 0.468771 0.239410 0.068 Uiso 1 1 calc R U . . .
C6 C 0.55635(13) 0.6161(2) 0.3842(3) 0.0436(5) Uani 1 1 d . . . . .
C7 C 0.64185(14) 0.6316(2) 0.4658(3) 0.0443(5) Uani 1 1 d . . . . .
C8 C 0.71431(12) 0.5822(2) 0.4504(3) 0.0420(5) Uani 1 1 d . . . . .
C9 C 0.77474(14) 0.6440(2) 0.5727(3) 0.0441(5) Uani 1 1 d . . . . .
C10 C 0.86371(13) 0.6291(2) 0.6069(3) 0.0442(5) Uani 1 1 d . . . . .
C11 C 0.91074(15) 0.7017(2) 0.5233(3) 0.0586(7) Uani 1 1 d . . . . .
H11 H 0.885382 0.758463 0.442923 0.070 Uiso 1 1 calc R U . . .
C12 C 0.99412(16) 0.6919(3) 0.5561(4) 0.0677(8) Uani 1 1 d . . . . .
H12 H 1.024736 0.742225 0.499524 0.081 Uiso 1 1 calc R U . . .
C13 C 1.03199(15) 0.6069(3) 0.6737(3) 0.0640(7) Uani 1 1 d . . . . .
H13 H 1.088333 0.599542 0.696321 0.077 Uiso 1 1 calc R U . . .
C14 C 0.98642(15) 0.5328(2) 0.7575(3) 0.0573(7) Uani 1 1 d . . . . .
H14 H 1.011926 0.475113 0.836164 0.069 Uiso 1 1 calc R U . . .
C15 C 0.90333(14) 0.5443(2) 0.7249(3) 0.0454(5) Uani 1 1 d . . . . .
C16 C 0.75181(15) 0.3515(3) 0.4156(4) 0.0636(8) Uani 1 1 d . . . . .

loop_
_atom_site_aniso_label
_atom_site_aniso_U_11
_atom_site_aniso_U_22
_atom_site_aniso_U_33
_atom_site_aniso_U_23
_atom_site_aniso_U_13
_atom_site_aniso_U_12
Cl1 0.0503(4) 0.0789(5) 0.0775(5) 0.0276(4) 0.0040(3) -0.0107(3)
S1 0.0425(4) 0.0760(5) 0.0555(4) -0.0197(3) 0.0092(3) 0.0058(3)
O1 0.0453(10) 0.0655(11) 0.0723(12) -0.0227(9) 0.0065(8) 0.0087(8)
N1 0.0440(12) 0.0700(14) 0.0714(14) -0.0249(11) -0.0005(10) 0.0068(10)
N2 0.088(2) 0.0607(17) 0.114(2) -0.0185(15) 0.0293(17) 0.0070(15)
C1 0.0458(14) 0.0613(15) 0.0646(16) 0.0049(12) 0.0137(11) 0.0103(12)
C2 0.0430(15) 0.0758(19) 0.0787(19) 0.0129(15) 0.0155(12) 0.0191(13)
C3 0.0360(13) 0.0816(19) 0.0714(18) 0.0220(15) 0.0041(12) 0.0054(13)
C4 0.0473(17) 0.0767(19) 0.0692(18) -0.0041(14) 0.0022(13) -0.0068(13)
C5 0.0418(14) 0.0637(16) 0.0639(17) -0.0046(12) 0.0074(11) 0.0076(11)
C6 0.0372(12) 0.0487(13) 0.0450(12) 0.0103(9) 0.0084(9) 0.0054(9)
C7 0.0423(13) 0.0458(12) 0.0455(12) 0.0022(9) 0.0108(9) 0.0037(9)
C8 0.0365(12) 0.0449(13) 0.0439(12) -0.0001(9) 0.0067(9) 0.0031(9)
C9 0.0425(12) 0.0434(12) 0.0452(12) 0.0012(9) 0.0060(9) 0.0022(9)
C10 0.0401(12) 0.0468(13) 0.0430(12) -0.0072(9) 0.0025(9) -0.0017(10)
C11 0.0554(16) 0.0628(16) 0.0572(15) 0.0103(12) 0.0102(11) -0.0059(12)
C12 0.0560(17) 0.082(2) 0.0685(17) 0.0004(14) 0.0205(13) -0.0201(15)
C13 0.0376(14) 0.085(2) 0.0687(17) -0.0110(15) 0.0096(12) -0.0032(13)
C14 0.0412(14) 0.0662(16) 0.0610(16) 0.0021(12) 0.0026(11) 0.0034(11)
C15 0.0396(13) 0.0456(13) 0.0496(13) -0.0022(10) 0.0058(10) -0.0034(9)
C16 0.0431(15) 0.0622(18) 0.086(2) -0.0282(15) 0.0141(13) 0.0008(12)

loop_
_atom_type_symbol
_atom_type_description
_atom_type_scat_dispersion_real
_atom_type_scat_dispersion_imag
_atom_type_scat_source
C C 0.0033 0.0016 'International Tables Vol C Tables 4.2.6.8 and 6.1.1.4'
H H 0.0000 0.0000 'International Tables Vol C Tables 4.2.6.8 and 6.1.1.4'
Cl Cl 0.1484 0.1585 'International Tables Vol C Tables 4.2.6.8 and 6.1.1.4'
N N 0.0061 0.0033 'International Tables Vol C Tables 4.2.6.8 and 6.1.1.4'
O O 0.0106 0.0060 'International Tables Vol C Tables 4.2.6.8 and 6.1.1.4'
S S 0.1246 0.1234 'International Tables Vol C Tables 4.2.6.8 and 6.1.1.4'

loop_
_geom_angle_atom_site_label_1
_geom_angle_atom_site_label_2
_geom_angle_atom_site_label_3
_geom_angle
_geom_angle_site_symmetry_1
_geom_angle_site_symmetry_3
_geom_angle_publ_flag
C16 S1 C8 99.87(12) . . ?
C7 O1 N1 109.66(16) . . ?
C9 N1 O1 105.85(18) . . ?
C2 C1 H1 119.9 . . ?
C2 C1 C6 120.3(2) . . ?
C6 C1 H1 119.9 . . ?
C1 C2 H2 119.8 . . ?
C3 C2 C1 120.4(2) . . ?
C3 C2 H2 119.8 . . ?
C2 C3 H3 120.2 . . ?
C4 C3 C2 119.5(2) . . ?
C4 C3 H3 120.2 . . ?
C3 C4 H4 119.5 . . ?
C3 C4 C5 121.1(3) . . ?
C5 C4 H4 119.5 . . ?
C4 C5 H5 120.0 . . ?
C4 C5 C6 120.0(2) . . ?
C6 C5 H5 120.0 . . ?
C1 C6 C7 119.2(2) . . ?
C5 C6 C1 118.7(2) . . ?
C5 C6 C7 122.1(2) . . ?
O1 C7 C6 115.17(19) . . ?
O1 C7 C8 107.86(19) . . ?
C8 C7 C6 137.0(2) . . ?
C7 C8 S1 129.06(17) . . ?
C7 C8 C9 105.9(2) . . ?
C9 C8 S1 124.38(17) . . ?
N1 C9 C8 110.7(2) . . ?
N1 C9 C10 120.4(2) . . ?
C8 C9 C10 128.8(2) . . ?
C11 C10 C9 120.3(2) . . ?
C11 C10 C15 117.9(2) . . ?
C15 C10 C9 121.8(2) . . ?
C10 C11 H11 119.2 . . ?
C12 C11 C10 121.6(2) . . ?
C12 C11 H11 119.2 . . ?
C11 C12 H12 120.3 . . ?
C11 C12 C13 119.5(2) . . ?
C13 C12 H12 120.3 . . ?
C12 C13 H13 120.0 . . ?
C14 C13 C12 120.1(2) . . ?
C14 C13 H13 120.0 . . ?
C13 C14 H14 120.0 . . ?
C15 C14 C13 119.9(2) . . ?
C15 C14 H14 120.0 . . ?
C10 C15 Cl1 119.80(18) . . ?
C14 C15 Cl1 119.03(19) . . ?
C14 C15 C10 121.1(2) . . ?
N2 C16 S1 178.1(3) . . ?

loop_
_geom_bond_atom_site_label_1
_geom_bond_atom_site_label_2
_geom_bond_distance
_geom_bond_site_symmetry_2
_geom_bond_publ_flag
Cl1 C15 1.736(2) . ?
S1 C8 1.758(2) . ?
S1 C16 1.703(3) . ?
O1 N1 1.413(2) . ?
O1 C7 1.351(3) . ?
N1 C9 1.303(3) . ?
N2 C16 1.140(4) . ?
C1 H1 0.9300 . ?
C1 C2 1.377(4) . ?
C1 C6 1.397(3) . ?
C2 H2 0.9300 . ?
C2 C3 1.376(4) . ?
C3 H3 0.9300 . ?
C3 C4 1.365(4) . ?
C4 H4 0.9300 . ?
C4 C5 1.380(3) . ?
C5 H5 0.9300 . ?
C5 C6 1.384(3) . ?
C6 C7 1.459(3) . ?
C7 C8 1.361(3) . ?
C8 C9 1.424(3) . ?
C9 C10 1.472(3) . ?
C10 C11 1.383(3) . ?
C10 C15 1.390(3) . ?
C11 H11 0.9300 . ?
C11 C12 1.376(4) . ?
C12 H12 0.9300 . ?
C12 C13 1.380(4) . ?
C13 H13 0.9300 . ?
C13 C14 1.377(4) . ?
C14 H14 0.9300 . ?
C14 C15 1.372(3) . ?

loop_
_geom_torsion_atom_site_label_1
_geom_torsion_atom_site_label_2
_geom_torsion_atom_site_label_3
_geom_torsion_atom_site_label_4
_geom_torsion
_geom_torsion_site_symmetry_1
_geom_torsion_site_symmetry_2
_geom_torsion_site_symmetry_3
_geom_torsion_site_symmetry_4
_geom_torsion_publ_flag
S1 C8 C9 N1 171.86(18) . . . . ?
S1 C8 C9 C10 -6.4(4) . . . . ?
O1 N1 C9 C8 -0.1(3) . . . . ?
O1 N1 C9 C10 178.4(2) . . . . ?
O1 C7 C8 S1 -171.42(18) . . . . ?
O1 C7 C8 C9 -0.4(2) . . . . ?
N1 O1 C7 C6 -179.2(2) . . . . ?
N1 O1 C7 C8 0.3(3) . . . . ?
N1 C9 C10 C11 -85.1(3) . . . . ?
N1 C9 C10 C15 93.8(3) . . . . ?
C1 C2 C3 C4 0.0(4) . . . . ?
C1 C6 C7 O1 5.5(3) . . . . ?
C1 C6 C7 C8 -173.9(3) . . . . ?
C2 C1 C6 C5 -1.5(4) . . . . ?
C2 C1 C6 C7 179.9(2) . . . . ?
C2 C3 C4 C5 -0.3(4) . . . . ?
C3 C4 C5 C6 -0.4(4) . . . . ?
C4 C5 C6 C1 1.3(4) . . . . ?
C4 C5 C6 C7 179.8(2) . . . . ?
C5 C6 C7 O1 -173.0(2) . . . . ?
C5 C6 C7 C8 7.6(4) . . . . ?
C6 C1 C2 C3 0.8(4) . . . . ?
C6 C7 C8 S1 8.0(4) . . . . ?
C6 C7 C8 C9 179.1(3) . . . . ?
C7 O1 N1 C9 -0.2(3) . . . . ?
C7 C8 C9 N1 0.3(3) . . . . ?
C7 C8 C9 C10 -178.0(2) . . . . ?
C8 C9 C10 C11 93.0(3) . . . . ?
C8 C9 C10 C15 -88.1(3) . . . . ?
C9 C10 C11 C12 178.3(2) . . . . ?
C9 C10 C15 Cl1 -0.9(3) . . . . ?
C9 C10 C15 C14 -178.9(2) . . . . ?
C10 C11 C12 C13 0.8(4) . . . . ?
C11 C10 C15 Cl1 177.97(18) . . . . ?
C11 C10 C15 C14 0.0(3) . . . . ?
C11 C12 C13 C14 -0.2(4) . . . . ?
C12 C13 C14 C15 -0.5(4) . . . . ?
C13 C14 C15 Cl1 -177.4(2) . . . . ?
C13 C14 C15 C10 0.6(4) . . . . ?
C15 C10 C11 C12 -0.6(4) . . . . ?
C16 S1 C8 C7 -106.8(2) . . . . ?
C16 S1 C8 C9 83.6(2) . . . . ?
